data_1575423
loop_
_publ_author_name
'Dhara, Barun'
'Bulgarevich, Kirill'
'Takimiya, Kazuo'

_publ_section_title
;
 Radical cation salts of
 dinaphtho[2,3-b:2&#x2032;,3&#x2032;-f]thieno[3,2-b]thiophene:
 characteristic crystal structures and properties
;
_journal_issue 38
_journal_name_full CrystEngComm
_journal_page_first 6333
_journal_page_last 6340
_journal_paper_doi 10.1039/D5CE00680E
_journal_volume 27
_journal_year 2025
_chemical_formula_moiety '0.8(As F6), C22 H12 S2, 0.4(C6 H5 Cl)'
_chemical_formula_sum 'C24.4 H14 As0.8 Cl0.4 F4.8 S2'
_chemical_formula_weight 536.59
_space_group_crystal_system triclinic
_space_group_IT_number 2
_space_group_name_Hall '-P 1'
_space_group_name_H-M_alt 'P -1'
_atom_sites_solution_hydrogens geom
_atom_sites_solution_primary dual
_audit_creation_date 2025-02-17
_audit_creation_method
;
Olex2 1.5-ac7-012
(compiled 2024.11.06 svn.r97f918c9 for Rigaku Oxford Diffraction, GUI svn.r7082)
;
_audit_update_record
;
2025-07-06 deposited with the CCDC.	2025-08-13 downloaded from the CCDC.
;
_cell_angle_alpha 70.167(3)
_cell_angle_beta 85.807(3)
_cell_angle_gamma 78.842(2)
_cell_formula_units_Z 5
_cell_length_a 13.6803(4)
_cell_length_b 14.0780(4)
_cell_length_c 14.7274(5)
_cell_measurement_reflns_used 15553
_cell_measurement_temperature 200
_cell_measurement_theta_max 73.8170
_cell_measurement_theta_min 3.1560
_cell_volume 2617.61(15)
_computing_cell_refinement 'CrysAlisPro 1.171.43.121a (Rigaku OD, 2024)'
_computing_data_collection 'CrysAlisPro 1.171.43.121a (Rigaku OD, 2024)'
_computing_data_reduction 'CrysAlisPro 1.171.43.121a (Rigaku OD, 2024)'
_computing_molecular_graphics 'Olex2 1.5-ac7-012 (Dolomanov et al., 2009)'
_computing_publication_material 'Olex2 1.5-ac7-012 (Dolomanov et al., 2009)'
_computing_structure_refinement 'SHELXL 2018/3 (Sheldrick, 2015)'
_computing_structure_solution 'SHELXT  (Sheldrick, 2015)'
_diffrn_ambient_temperature 200
_diffrn_detector 'Hybrid Pixel Array Detector'
_diffrn_detector_area_resol_mean 10.0000
_diffrn_detector_type HyPix
_diffrn_measured_fraction_theta_full 0.994
_diffrn_measured_fraction_theta_max 0.952
_diffrn_measurement_details
;
List of Runs (angles in degrees, time in seconds):

  # Type    Start    End  Width  t~exp~   \w     \q     \k     \f   Frames
#--------------------------------------------------------------------------
  1  \w   -100.00 -28.00   0.50    0.35    --  -40.28 134.00  43.00  144
  2  \w   -101.00 -28.00   0.50    0.35    --  -40.28 135.00-136.00  146
  3  \w     23.00 102.00   0.50    0.35    --   40.28-135.00 157.00  158
  4  \w     22.00 100.00   0.50    0.35    --   40.28-134.00 -23.00  156
  5  \w   -118.00 -28.00   0.50    1.41    --  -97.00 134.00  43.00  180
  6  \w   -119.00 -28.00   0.50    1.41    --  -97.00 135.00-136.00  182
  7  \w   -170.00 -76.00   0.50    1.41    --  -97.00-134.00 -23.00  188
  8  \w   -172.00 -75.00   0.50    1.41    --  -97.00-135.00 157.00  194
  9  \w     32.00 119.00   0.50    1.41    --  106.28-135.00 157.00  174
 10  \w     70.00 175.00   0.50    1.41    --  106.28 135.00-136.00  210
 11  \w     70.00 175.00   0.50    1.41    --  106.28 134.00  43.00  210
 12  \w     34.00 118.00   0.50    1.41    --  106.28-134.00 -23.00  168
 13  \w    -31.00  41.00   0.50    0.35    --  -40.28  19.00-150.00  144
 14  \w    -31.00  41.00   0.50    0.35    --  -40.28  19.00 150.00  144
 15  \w   -114.00 -16.00   0.50    0.35    --  -40.28 -57.00-150.00  196
 16  \w      9.00 114.00   0.50    0.35    --   40.28  77.00  60.00  210
 17  \w    -41.00  27.00   0.50    0.35    --   40.28 -19.00-120.00  136
 18  \w   -112.00 -24.00   0.50    1.41    --  -97.00 125.00   0.00  176
 19  \w   -112.00 -24.00   0.50    1.41    --  -97.00 125.00 120.00  176
 20  \w   -172.00 -71.00   0.50    1.41    --  -97.00 -59.00-135.62  202
 21  \w    -53.00 -20.00   0.50    1.41    --  -97.00  45.00 -90.00   66
 22  \w   -172.00 -72.00   0.50    1.41    --  -97.00 -62.00 178.93  200
 23  \w    -53.00 -20.00   0.50    1.41    --  -97.00  45.00  30.00   66
 24  \w   -171.00 -73.00   0.50    1.41    --  -97.00 -54.00 -76.90  196
 25  \w   -173.00 -87.00   0.50    1.41    --  -97.00 -94.00  90.00  172
 26  \w    -53.00 -20.00   0.50    1.41    --  -97.00  45.00  60.00   66
 27  \w    -73.00 -22.00   0.50    1.41    --  -97.00  61.00 -90.00  102
 28  \w   -171.00 -73.00   0.50    1.41    --  -97.00 -54.00  40.50  196
 29  \w   -171.00 -73.00   0.50    1.41    --  -97.00 -54.00  40.50  196
 30  \w   -172.00 -72.00   0.50    1.41    --  -97.00 -62.00 178.93  200
 31  \w     76.00 175.00   0.50    1.41    --  106.28 125.00  90.00  198
 32  \w     33.00 111.00   0.50    1.41    --  106.28-125.00-150.00  156
 33  \w     32.00  69.00   0.50    1.41    --  106.28 -61.00 120.00   74
 34  \w     30.00 105.00   0.50    1.41    --  106.28 -94.00 -90.00  150
 35  \w     33.00 111.00   0.50    1.41    --  106.28-125.00  60.00  156
 36  \w     32.00 100.00   0.50    1.41    --  106.28 -77.00 120.00  136
 37  \w     81.00 175.00   0.50    1.41    --  106.28  45.00  90.00  188
 38  \w     33.00 111.00   0.50    1.41    --  106.28-125.00-120.00  156
 39  \w     72.00 110.00   0.50    1.41    --  106.28-125.00  90.00   76
 40  \w     81.00 134.00   0.50    1.41    --  106.28  61.00 120.00  106
 41  \w    146.00 172.00   0.50    1.41    --  106.28  61.00 120.00   52
 42  \w    123.00 173.00   0.50    1.41    --  106.28 125.00  90.00  100
 43  \w     34.00  90.00   0.50    1.41    --  106.28 -77.00 -30.00  112
 44  \w     36.00  69.00   0.50    1.41    --  106.28 -61.00-180.00   66
;
_diffrn_measurement_device 'four-circle diffractometer'
_diffrn_measurement_device_type 'ROD, Synergy Custom DW system, HyPix'
_diffrn_measurement_method '\w scans'
_diffrn_orient_matrix_type 'CrysAlisPro convention (1999,Acta A55,543-557)'
_diffrn_orient_matrix_UB_11 0.0191286000
_diffrn_orient_matrix_UB_12 -0.0348346000
_diffrn_orient_matrix_UB_13 0.1092287000
_diffrn_orient_matrix_UB_21 -0.1079940000
_diffrn_orient_matrix_UB_22 -0.0185289000
_diffrn_orient_matrix_UB_23 0.0208071000
_diffrn_orient_matrix_UB_31 0.0338685000
_diffrn_orient_matrix_UB_32 -0.1114819000
_diffrn_orient_matrix_UB_33 0.0016080000
_diffrn_radiation_monochromator mirror
_diffrn_radiation_probe x-ray
_diffrn_radiation_type 'Cu K\a'
_diffrn_radiation_wavelength 1.54184
_diffrn_reflns_av_R_equivalents 0.0688
_diffrn_reflns_av_unetI/netI 0.0523
_diffrn_reflns_Laue_measured_fraction_full 0.994
_diffrn_reflns_Laue_measured_fraction_max 0.952
_diffrn_reflns_limit_h_max 17
_diffrn_reflns_limit_h_min -17
_diffrn_reflns_limit_k_max 15
_diffrn_reflns_limit_k_min -17
_diffrn_reflns_limit_l_max 17
_diffrn_reflns_limit_l_min -18
_diffrn_reflns_number 51703
_diffrn_reflns_point_group_measured_fraction_full 0.994
_diffrn_reflns_point_group_measured_fraction_max 0.952
_diffrn_reflns_theta_full 67.684
_diffrn_reflns_theta_max 74.584
_diffrn_reflns_theta_min 3.190
_diffrn_source 'Rotating-anode X-ray tube'
_diffrn_source_type 'Rigaku (Cu) X-ray Source'
_exptl_absorpt_coefficient_mu 4.672
_exptl_absorpt_correction_T_max 1.00000
_exptl_absorpt_correction_T_min 0.86553
_exptl_absorpt_correction_type multi-scan
_exptl_absorpt_process_details
;
CrysAlisPro 1.171.43.121a (Rigaku Oxford Diffraction, 2024)
Empirical absorption correction using spherical harmonics,
implemented in SCALE3 ABSPACK scaling algorithm.
;
_exptl_crystal_colour black
_exptl_crystal_colour_primary black
_exptl_crystal_density_diffrn 1.702
_exptl_crystal_description block
_exptl_crystal_F_000 1344
_refine_diff_density_max 1.850
_refine_diff_density_min -0.589
_refine_diff_density_rms 0.093
_refine_ls_extinction_method none
_refine_ls_goodness_of_fit_ref 1.056
_refine_ls_hydrogen_treatment constr
_refine_ls_matrix_type full
_refine_ls_number_parameters 785
_refine_ls_number_reflns 10211
_refine_ls_number_restraints 6
_refine_ls_restrained_S_all 1.058
_refine_ls_R_factor_all 0.0747
_refine_ls_R_factor_gt 0.0604
_refine_ls_shift/su_max 0.001
_refine_ls_shift/su_mean 0.000
_refine_ls_structure_factor_coef Fsqd
_refine_ls_weighting_details 'w=1/[\s^2^(Fo^2^)+(0.0432P)^2^+10.6872P] where P=(Fo^2^+2Fc^2^)/3'
_refine_ls_weighting_scheme calc
_refine_ls_wR_factor_gt 0.1550
_refine_ls_wR_factor_ref 0.1631
_reflns_Friedel_coverage 0.000
_reflns_number_gt 8107
_reflns_number_total 10211
_reflns_threshold_expression 'I > 2\s(I)'
_cod_data_source_file d5ce00680e2.cif
_cod_data_source_block dntt_asf6_200k
_cod_depositor_comments 'Adding full bibliography for 1575411--1575428.cif.'
_cod_original_formula_sum 'C24.40 H14 As0.80 Cl0.40 F4.80 S2'
_cod_database_code 1575423
_shelx_shelxl_version_number 2018/3
_chemical_oxdiff_formula 'C244  H140  Cl4  F48  S20  As8  '
_shelx_space_group_comment
;
The symmetry employed for this shelxl refinement is uniquely defined
by the following loop, which should always be used as a source of
symmetry information in preference to the above space-group names.
They are only intended as comments.
;
_olex2_refinement_description
;
1. Fixed Uiso
 At 1.2 times of:
  All C(H) groups
2. Restrained distances
 As1-F9 \\sim As1-F9A
 with sigma of 0.02
 As1-F5 \\sim As1-F5A
 with sigma of 0.02
 As1-F3 \\sim As1-F3A
 with sigma of 0.02
 As1-F7 \\sim As1-F7A
 with sigma of 0.02
 As1-F4 \\sim As1-F4A
 with sigma of 0.02
 As1-F8 \\sim As1-F8A
 with sigma of 0.02
3. Others
 Sof(F7A)=Sof(F4A)=Sof(F3A)=Sof(F8A)=Sof(F5A)=Sof(F9A)=1-FVAR(1)
 Sof(F9)=Sof(F5)=Sof(F3)=Sof(F7)=Sof(F4)=Sof(F8)=FVAR(1)
4.a Aromatic/amide H refined with riding coordinates:
 C49(H49), C38(H38), C55(H55), C27(H27), C31(H31), C20(H20), C62(H62),
 C23(H23), C42(H42), C60(H60), C25(H25), C44(H44), C57(H57), C36(H36), C33(H33),
  C67(H67), C59(H59), C72(H72), C22(H22), C45(H45), C74(H74), C24(H24),
 C58(H58), C34(H34), C47(H47), C35(H35), C69(H69), C71(H71), C46(H46), C70(H70),
  C78(H78), C81(H81), C82(H82), C79(H79), C80(H80)
;
_olex2_submission_special_instructions 'No special instructions were received'
_oxdiff_exptl_absorpt_empirical_details
;
Empirical correction (ABSPACK) includes:
- Absorption correction using spherical harmonics
- Frame scaling
;
_oxdiff_exptl_absorpt_empirical_full_max 1.342
_oxdiff_exptl_absorpt_empirical_full_min 0.817

loop_
_space_group_symop_operation_xyz
'x, y, z'
'-x, -y, -z'

loop_
_atom_site_label
_atom_site_type_symbol
_atom_site_fract_x
_atom_site_fract_y
_atom_site_fract_z
_atom_site_U_iso_or_equiv
_atom_site_adp_type
_atom_site_occupancy
_atom_site_site_symmetry_order
_atom_site_calc_flag
_atom_site_refinement_flags_posn
_atom_site_refinement_flags_adp
_atom_site_refinement_flags_occupancy
_atom_site_disorder_assembly
_atom_site_disorder_group
As1 As 0.51908(5) 0.32242(4) 0.75569(4) 0.04136(16) Uani 1 1 d D . . . .
As10 As 0.08019(4) 0.07026(5) 0.25702(4) 0.04317(17) Uani 1 1 d . . . . .
S29 S 0.33350(9) 0.38058(8) 0.44680(8) 0.0326(2) Uani 1 1 d . . . . .
S40 S 0.08587(8) 0.24103(9) 0.46930(8) 0.0327(2) Uani 1 1 d . . . . .
S53 S 0.25858(8) 0.02113(8) 0.55104(8) 0.0333(2) Uani 1 1 d . . . . .
S64 S 0.50838(8) 0.15579(9) 0.53872(8) 0.0331(2) Uani 1 1 d . . . . .
S65 S -0.12325(9) 0.42803(10) 0.51004(10) 0.0426(3) Uani 1 1 d . . . . .
Cl83 Cl -0.20529(18) 0.37361(18) 0.22019(12) 0.0923(7) Uani 1 1 d . . . . .
F14 F -0.0076(3) 0.0204(3) 0.3402(3) 0.0679(10) Uani 1 1 d . . . . .
F12 F 0.1670(3) 0.1212(3) 0.1757(3) 0.0730(11) Uani 1 1 d . . . . .
F11 F 0.1522(3) 0.0645(4) 0.3485(3) 0.0909(15) Uani 1 1 d . . . . .
F16 F 0.0064(4) 0.0758(4) 0.1669(3) 0.1017(17) Uani 1 1 d . . . . .
F13 F 0.1334(4) -0.0508(4) 0.2643(4) 0.0931(14) Uani 1 1 d . . . . .
C19 C 0.2247(3) 0.3372(3) 0.3288(3) 0.0305(9) Uani 1 1 d . . . . .
C48 C 0.3427(4) 0.0156(3) 0.8469(3) 0.0333(10) Uani 1 1 d . . . . .
C50 C 0.3661(3) 0.0591(3) 0.6741(3) 0.0305(9) Uani 1 1 d . . . . .
C17 C 0.2368(3) 0.3174(3) 0.4944(3) 0.0302(9) Uani 1 1 d . . . . .
C21 C 0.2462(3) 0.3764(3) 0.1557(3) 0.0325(10) Uani 1 1 d . . . . .
C39 C 0.1950(3) 0.2821(3) 0.5886(3) 0.0304(9) Uani 1 1 d . . . . .
C52 C 0.3577(3) 0.0822(3) 0.5076(3) 0.0298(9) Uani 1 1 d . . . . .
C51 C 0.4081(3) 0.0972(3) 0.5804(3) 0.0301(9) Uani 1 1 d . . . . .
C18 C 0.1844(3) 0.3004(3) 0.4237(3) 0.0302(9) Uani 1 1 d . . . . .
F9 F 0.4403(9) 0.2512(10) 0.8299(8) 0.067(3) Uani 0.497(10) 1 d D . P A 1
C37 C 0.1709(4) 0.2407(4) 0.7616(3) 0.0356(10) Uani 1 1 d . . . . .
C26 C 0.3293(4) 0.4229(3) 0.1580(3) 0.0335(10) Uani 1 1 d . . . . .
C56 C 0.5179(4) 0.2009(4) 0.2500(3) 0.0360(10) Uani 1 1 d . . . . .
C63 C 0.4023(3) 0.1183(3) 0.4141(3) 0.0315(9) Uani 1 1 d . . . . .
F15 F 0.0256(4) 0.1912(4) 0.2527(5) 0.1058(17) Uani 1 1 d . . . . .
C49 C 0.3957(4) 0.0607(3) 0.7617(3) 0.0330(10) Uani 1 1 d . . . . .
H49 H 0.450803 0.091578 0.764461 0.040 Uiso 1 1 calc R U . . .
C38 C 0.2251(4) 0.2830(3) 0.6765(3) 0.0337(10) Uani 1 1 d . . . . .
H38 H 0.281711 0.311769 0.679319 0.040 Uiso 1 1 calc R U . . .
C55 C 0.5447(4) 0.2005(4) 0.3410(3) 0.0358(10) Uani 1 1 d . . . . .
H55 H 0.601291 0.227624 0.347207 0.043 Uiso 1 1 calc R U . . .
C28 C 0.3087(3) 0.3837(3) 0.3296(3) 0.0317(9) Uani 1 1 d . . . . .
C61 C 0.4323(4) 0.1587(4) 0.2424(3) 0.0364(10) Uani 1 1 d . . . . .
C30 C 0.1093(3) 0.2389(3) 0.5858(3) 0.0321(9) Uani 1 1 d . . . . .
C27 C 0.3605(4) 0.4248(3) 0.2478(3) 0.0336(10) Uani 1 1 d . . . . .
H27 H 0.416595 0.454311 0.250369 0.040 Uiso 1 1 calc R U . . .
C31 C 0.0547(4) 0.1991(4) 0.6668(3) 0.0352(10) Uani 1 1 d . . . . .
H31 H -0.002606 0.171889 0.662964 0.042 Uiso 1 1 calc R U . . .
C54 C 0.4877(3) 0.1603(3) 0.4203(3) 0.0321(9) Uani 1 1 d . . . . .
C20 C 0.1930(3) 0.3336(3) 0.2425(3) 0.0319(9) Uani 1 1 d . . . . .
H20 H 0.136979 0.303320 0.241424 0.038 Uiso 1 1 calc R U . . .
C68 C 0.1229(4) 0.6140(4) 0.2023(4) 0.0408(11) Uani 1 1 d . . . . .
C62 C 0.3758(4) 0.1181(4) 0.3249(4) 0.0363(10) Uani 1 1 d . . . . .
H62 H 0.319272 0.090367 0.319829 0.044 Uiso 1 1 calc R U . . .
C75 C 0.0171(4) 0.5291(3) 0.3701(4) 0.0381(11) Uani 1 1 d . . . . .
C41 C 0.2820(3) 0.0144(3) 0.6699(3) 0.0323(9) Uani 1 1 d . . . . .
C32 C 0.0857(4) 0.1994(4) 0.7565(3) 0.0372(11) Uani 1 1 d . . . . .
C23 C 0.2684(4) 0.4151(4) -0.0168(4) 0.0417(12) Uani 1 1 d . . . . .
H23 H 0.249354 0.411925 -0.076236 0.050 Uiso 1 1 calc R U . . .
C42 C 0.2291(4) -0.0278(4) 0.7507(4) 0.0369(10) Uani 1 1 d . . . . .
H42 H 0.172398 -0.055743 0.746350 0.044 Uiso 1 1 calc R U . . .
C43 C 0.2596(4) -0.0295(4) 0.8415(4) 0.0373(10) Uani 1 1 d . . . . .
C60 C 0.4066(4) 0.1617(4) 0.1492(4) 0.0428(12) Uani 1 1 d . . . . .
H60 H 0.350477 0.134225 0.142384 0.051 Uiso 1 1 calc R U . . .
C25 C 0.3789(4) 0.4659(4) 0.0712(4) 0.0405(11) Uani 1 1 d . . . . .
H25 H 0.433855 0.497932 0.071621 0.049 Uiso 1 1 calc R U . . .
C76 C -0.0249(4) 0.4911(4) 0.4660(4) 0.0402(11) Uani 1 1 d . . . . .
C44 C 0.2093(4) -0.0754(4) 0.9282(4) 0.0442(12) Uani 1 1 d . . . . .
H44 H 0.153030 -0.104985 0.926315 0.053 Uiso 1 1 calc R U . . .
C57 C 0.5730(4) 0.2431(4) 0.1654(4) 0.0438(12) Uani 1 1 d . . . . .
H57 H 0.629620 0.271095 0.169703 0.053 Uiso 1 1 calc R U . . .
C36 C 0.2019(4) 0.2380(4) 0.8525(4) 0.0429(12) Uani 1 1 d . . . . .
H36 H 0.258798 0.265817 0.856387 0.052 Uiso 1 1 calc R U . . .
C33 C 0.0333(4) 0.1568(4) 0.8428(4) 0.0440(12) Uani 1 1 d . . . . .
H33 H -0.024668 0.129877 0.840522 0.053 Uiso 1 1 calc R U . . .
C67 C 0.1528(4) 0.6167(4) 0.2906(4) 0.0448(12) Uani 1 1 d . . . . .
H67 H 0.208319 0.646831 0.293742 0.054 Uiso 1 1 calc R U . . .
C66 C 0.0995(4) 0.5744(4) 0.3723(4) 0.0420(11) Uani 1 1 d . . . . .
C59 C 0.4621(4) 0.2037(4) 0.0696(4) 0.0484(14) Uani 1 1 d . . . . .
H59 H 0.443784 0.205394 0.007969 0.058 Uiso 1 1 calc R U . . .
C72 C 0.0118(4) 0.5705(4) 0.1051(4) 0.0463(13) Uani 1 1 d . . . . .
H72 H -0.043380 0.540304 0.100923 0.056 Uiso 1 1 calc R U . . .
C22 C 0.2166(4) 0.3732(4) 0.0668(4) 0.0400(11) Uani 1 1 d . . . . .
H22 H 0.161278 0.342245 0.064650 0.048 Uiso 1 1 calc R U . . .
C45 C 0.2418(4) -0.0773(4) 1.0153(4) 0.0487(13) Uani 1 1 d . . . . .
H45 H 0.207723 -0.109194 1.072886 0.058 Uiso 1 1 calc R U . . .
C74 C -0.0131(4) 0.5256(4) 0.2825(4) 0.0449(12) Uani 1 1 d . . . . .
H74 H -0.068377 0.494613 0.280713 0.054 Uiso 1 1 calc R U . . .
C24 C 0.3490(4) 0.4624(4) -0.0145(4) 0.0444(12) Uani 1 1 d . . . . .
H24 H 0.383216 0.492305 -0.072601 0.053 Uiso 1 1 calc R U . . .
C73 C 0.0396(4) 0.5687(4) 0.1970(4) 0.0419(12) Uani 1 1 d . . . . .
F5 F 0.5994(7) 0.3923(8) 0.6772(7) 0.057(2) Uani 0.497(10) 1 d D . P A 1
C58 C 0.5457(5) 0.2441(4) 0.0779(4) 0.0517(14) Uani 1 1 d . . . . .
H58 H 0.583639 0.272511 0.021974 0.062 Uiso 1 1 calc R U . . .
C34 C 0.0658(5) 0.1543(4) 0.9301(4) 0.0491(14) Uani 1 1 d . . . . .
H34 H 0.030784 0.124376 0.987662 0.059 Uiso 1 1 calc R U . . .
C47 C 0.3727(4) 0.0128(4) 0.9379(4) 0.0424(12) Uani 1 1 d . . . . .
H47 H 0.427737 0.043389 0.941444 0.051 Uiso 1 1 calc R U . . .
C35 C 0.1497(5) 0.1953(4) 0.9348(4) 0.0501(14) Uani 1 1 d . . . . .
H35 H 0.170793 0.193584 0.995427 0.060 Uiso 1 1 calc R U . . .
C69 C 0.1750(4) 0.6576(4) 0.1148(4) 0.0496(13) Uani 1 1 d . . . . .
H69 H 0.231315 0.687111 0.116784 0.060 Uiso 1 1 calc R U . . .
C71 C 0.0621(5) 0.6143(4) 0.0230(4) 0.0518(14) Uani 1 1 d . . . . .
H71 H 0.041476 0.615587 -0.037711 0.062 Uiso 1 1 calc R U . . .
C46 C 0.3234(4) -0.0337(4) 1.0212(4) 0.0460(13) Uani 1 1 d . . . . .
H46 H 0.344669 -0.035982 1.081988 0.055 Uiso 1 1 calc R U . . .
C70 C 0.1452(5) 0.6576(4) 0.0287(4) 0.0539(15) Uani 1 1 d . . . . .
H70 H 0.180902 0.687307 -0.028486 0.065 Uiso 1 1 calc R U . . .
F3 F 0.4785(9) 0.2858(8) 0.6708(6) 0.065(3) Uani 0.497(10) 1 d D . P A 1
C78 C -0.1732(5) 0.2343(4) 0.3972(4) 0.0504(13) Uani 1 1 d . . . . .
H78 H -0.120355 0.199817 0.368091 0.060 Uiso 1 1 calc R U . . .
C77 C -0.2301(4) 0.3237(4) 0.3430(4) 0.0487(13) Uani 1 1 d . . . . .
C81 C -0.3264(5) 0.3312(7) 0.4835(6) 0.069(2) Uani 1 1 d . . . . .
H81 H -0.379056 0.363780 0.514393 0.083 Uiso 1 1 calc R U . . .
C82 C -0.3095(5) 0.3746(5) 0.3847(6) 0.0674(19) Uani 1 1 d . . . . .
H82 H -0.350147 0.436347 0.347102 0.081 Uiso 1 1 calc R U . . .
C79 C -0.1928(6) 0.1941(5) 0.4944(5) 0.067(2) Uani 1 1 d . . . . .
H79 H -0.153064 0.131994 0.532495 0.080 Uiso 1 1 calc R U . . .
C80 C -0.2677(6) 0.2425(6) 0.5356(5) 0.071(2) Uani 1 1 d . . . . .
H80 H -0.280014 0.213966 0.602831 0.085 Uiso 1 1 calc R U . . .
F7 F 0.3982(7) 0.3844(6) 0.7678(6) 0.077(3) Uani 0.497(10) 1 d D . P A 1
F4 F 0.6345(6) 0.2603(10) 0.7501(8) 0.097(4) Uani 0.497(10) 1 d D . P A 1
F8 F 0.5515(9) 0.3638(8) 0.8459(5) 0.069(3) Uani 0.497(10) 1 d D . P A 1
F7A F 0.4622(7) 0.4286(7) 0.7789(7) 0.080(3) Uani 0.503(10) 1 d D . P A 2
F4A F 0.5780(8) 0.2140(6) 0.7281(7) 0.088(4) Uani 0.503(10) 1 d D . P A 2
F3A F 0.4443(9) 0.3482(11) 0.6595(7) 0.084(4) Uani 0.503(10) 1 d D . P A 2
F8A F 0.6007(7) 0.2959(11) 0.8465(6) 0.085(3) Uani 0.503(10) 1 d D . P A 2
F5A F 0.5415(12) 0.4336(9) 0.6712(6) 0.081(4) Uani 0.503(10) 1 d D . P A 2
F9A F 0.4896(9) 0.2164(7) 0.8437(7) 0.059(3) Uani 0.503(10) 1 d D . P A 2

loop_
_atom_site_aniso_label
_atom_site_aniso_U_11
_atom_site_aniso_U_22
_atom_site_aniso_U_33
_atom_site_aniso_U_23
_atom_site_aniso_U_13
_atom_site_aniso_U_12
As1 0.0508(3) 0.0475(3) 0.0335(3) -0.0162(2) 0.0045(2) -0.0236(3)
As10 0.0450(3) 0.0516(4) 0.0361(3) -0.0117(2) -0.0014(2) -0.0210(3)
S29 0.0366(6) 0.0323(6) 0.0311(5) -0.0105(4) -0.0006(4) -0.0111(5)
S40 0.0336(6) 0.0335(6) 0.0327(6) -0.0117(4) 0.0007(4) -0.0091(4)
S53 0.0322(6) 0.0312(6) 0.0379(6) -0.0110(5) -0.0044(4) -0.0085(4)
S64 0.0330(6) 0.0353(6) 0.0339(6) -0.0116(5) -0.0008(4) -0.0121(5)
S65 0.0384(6) 0.0386(6) 0.0560(8) -0.0194(6) -0.0073(6) -0.0096(5)
Cl83 0.1158(16) 0.1136(16) 0.0415(8) 0.0014(9) -0.0092(9) -0.0530(13)
F14 0.068(2) 0.088(3) 0.052(2) -0.0156(18) 0.0077(17) -0.043(2)
F12 0.066(2) 0.106(3) 0.0467(19) -0.0120(19) 0.0118(17) -0.045(2)
F11 0.082(3) 0.159(4) 0.049(2) -0.031(2) -0.0003(19) -0.069(3)
F16 0.089(3) 0.166(5) 0.050(2) -0.007(3) -0.018(2) -0.068(3)
F13 0.085(3) 0.078(3) 0.114(4) -0.034(3) 0.012(3) -0.011(2)
C19 0.033(2) 0.025(2) 0.032(2) -0.0092(17) -0.0004(18) -0.0018(17)
C48 0.036(2) 0.027(2) 0.031(2) -0.0037(18) -0.0052(19) 0.0005(18)
C50 0.033(2) 0.024(2) 0.032(2) -0.0075(17) -0.0028(18) -0.0026(17)
C17 0.030(2) 0.023(2) 0.036(2) -0.0093(18) -0.0009(18) -0.0019(17)
C21 0.036(2) 0.027(2) 0.030(2) -0.0090(18) -0.0018(19) 0.0025(18)
C39 0.035(2) 0.025(2) 0.029(2) -0.0079(17) -0.0025(18) -0.0005(18)
C52 0.026(2) 0.026(2) 0.038(2) -0.0131(18) -0.0040(18) -0.0007(17)
C51 0.031(2) 0.024(2) 0.034(2) -0.0099(18) -0.0026(18) -0.0035(17)
C18 0.034(2) 0.023(2) 0.032(2) -0.0091(17) -0.0001(18) -0.0014(17)
F9 0.073(7) 0.094(9) 0.050(5) -0.024(5) 0.012(5) -0.055(6)
C37 0.042(3) 0.032(2) 0.030(2) -0.0108(19) 0.0000(19) 0.003(2)
C26 0.036(2) 0.028(2) 0.033(2) -0.0085(18) -0.0001(19) -0.0010(19)
C56 0.037(2) 0.030(2) 0.036(2) -0.0120(19) 0.000(2) 0.0053(19)
C63 0.035(2) 0.026(2) 0.033(2) -0.0100(18) -0.0023(19) -0.0018(18)
F15 0.085(3) 0.070(3) 0.160(5) -0.037(3) 0.034(3) -0.027(2)
C49 0.035(2) 0.026(2) 0.035(2) -0.0070(18) -0.0041(19) -0.0023(18)
C38 0.037(2) 0.030(2) 0.033(2) -0.0106(18) -0.0017(19) -0.0017(19)
C55 0.034(2) 0.033(2) 0.038(3) -0.010(2) 0.002(2) -0.0056(19)
C28 0.035(2) 0.027(2) 0.033(2) -0.0084(18) -0.0021(19) -0.0059(18)
C61 0.037(2) 0.032(2) 0.035(2) -0.0108(19) -0.003(2) 0.006(2)
C30 0.035(2) 0.029(2) 0.029(2) -0.0070(18) -0.0002(18) -0.0034(18)
C27 0.038(2) 0.027(2) 0.035(2) -0.0096(18) 0.0012(19) -0.0039(19)
C31 0.034(2) 0.033(2) 0.036(2) -0.0097(19) 0.0031(19) -0.0022(19)
C54 0.030(2) 0.029(2) 0.037(2) -0.0114(18) -0.0043(19) -0.0009(18)
C20 0.033(2) 0.028(2) 0.033(2) -0.0090(18) -0.0008(18) -0.0040(18)
C68 0.042(3) 0.030(2) 0.048(3) -0.016(2) 0.000(2) 0.003(2)
C62 0.033(2) 0.035(2) 0.041(3) -0.016(2) -0.005(2) 0.0007(19)
C75 0.045(3) 0.023(2) 0.043(3) -0.0099(19) -0.003(2) 0.002(2)
C41 0.032(2) 0.026(2) 0.036(2) -0.0079(18) -0.0056(19) -0.0029(18)
C32 0.044(3) 0.029(2) 0.032(2) -0.0071(19) 0.004(2) 0.002(2)
C23 0.049(3) 0.044(3) 0.029(2) -0.013(2) -0.005(2) 0.001(2)
C42 0.030(2) 0.036(2) 0.041(3) -0.009(2) -0.005(2) -0.0019(19)
C43 0.039(3) 0.030(2) 0.035(2) -0.0037(19) 0.001(2) -0.002(2)
C60 0.041(3) 0.043(3) 0.042(3) -0.018(2) -0.004(2) 0.006(2)
C25 0.042(3) 0.041(3) 0.037(3) -0.011(2) 0.004(2) -0.009(2)
C76 0.036(2) 0.028(2) 0.062(3) -0.021(2) -0.010(2) -0.0022(19)
C44 0.044(3) 0.042(3) 0.041(3) -0.006(2) 0.007(2) -0.010(2)
C57 0.044(3) 0.039(3) 0.040(3) -0.010(2) 0.005(2) 0.003(2)
C36 0.051(3) 0.039(3) 0.036(3) -0.014(2) -0.005(2) 0.004(2)
C33 0.047(3) 0.037(3) 0.042(3) -0.009(2) 0.009(2) -0.002(2)
C67 0.042(3) 0.038(3) 0.055(3) -0.017(2) -0.009(2) -0.002(2)
C66 0.040(3) 0.033(3) 0.052(3) -0.014(2) -0.007(2) -0.001(2)
C59 0.056(3) 0.050(3) 0.034(3) -0.017(2) -0.002(2) 0.011(3)
C72 0.049(3) 0.037(3) 0.053(3) -0.020(2) -0.007(3) 0.003(2)
C22 0.045(3) 0.037(3) 0.036(3) -0.014(2) -0.005(2) 0.000(2)
C45 0.051(3) 0.044(3) 0.039(3) -0.002(2) 0.009(2) -0.003(2)
C74 0.038(3) 0.032(3) 0.063(3) -0.017(2) -0.011(2) 0.002(2)
C24 0.050(3) 0.045(3) 0.031(2) -0.009(2) 0.006(2) -0.001(2)
C73 0.044(3) 0.030(2) 0.046(3) -0.012(2) -0.004(2) 0.006(2)
F5 0.064(5) 0.072(6) 0.046(4) -0.023(4) 0.014(4) -0.038(5)
C58 0.059(4) 0.049(3) 0.035(3) -0.009(2) 0.011(2) 0.005(3)
C34 0.064(4) 0.039(3) 0.032(3) -0.006(2) 0.011(2) 0.004(3)
C47 0.053(3) 0.037(3) 0.035(3) -0.010(2) -0.006(2) -0.003(2)
C35 0.074(4) 0.040(3) 0.031(3) -0.013(2) 0.001(3) 0.004(3)
C69 0.042(3) 0.040(3) 0.065(4) -0.018(3) 0.006(3) -0.005(2)
C71 0.057(3) 0.050(3) 0.049(3) -0.025(3) -0.006(3) 0.008(3)
C46 0.059(3) 0.038(3) 0.033(3) -0.007(2) -0.003(2) 0.002(2)
C70 0.065(4) 0.043(3) 0.047(3) -0.014(2) 0.013(3) -0.001(3)
F3 0.107(8) 0.074(6) 0.034(4) -0.025(4) 0.005(4) -0.052(6)
C78 0.056(3) 0.050(3) 0.050(3) -0.017(3) -0.001(3) -0.018(3)
C77 0.054(3) 0.050(3) 0.043(3) -0.010(2) -0.006(2) -0.021(3)
C81 0.052(4) 0.103(6) 0.086(5) -0.064(5) 0.017(4) -0.037(4)
C82 0.056(4) 0.052(4) 0.100(6) -0.028(4) -0.026(4) -0.008(3)
C79 0.103(6) 0.057(4) 0.047(3) -0.005(3) -0.006(4) -0.049(4)
C80 0.082(5) 0.088(5) 0.060(4) -0.028(4) 0.014(4) -0.055(5)
F7 0.076(6) 0.063(5) 0.087(6) -0.028(4) 0.005(5) 0.004(4)
F4 0.053(5) 0.133(9) 0.109(8) -0.051(7) 0.012(5) -0.007(5)
F8 0.112(8) 0.080(6) 0.035(4) -0.022(4) 0.001(4) -0.055(6)
F7A 0.076(6) 0.080(6) 0.092(6) -0.044(5) 0.022(5) -0.018(5)
F4A 0.107(8) 0.064(5) 0.107(7) -0.045(5) 0.041(6) -0.032(5)
F3A 0.086(7) 0.115(9) 0.057(5) -0.010(6) -0.019(5) -0.058(7)
F8A 0.075(6) 0.129(10) 0.051(5) -0.015(6) -0.017(4) -0.037(6)
F5A 0.135(11) 0.085(7) 0.036(4) -0.008(5) 0.000(6) -0.072(7)
F9A 0.077(7) 0.056(5) 0.045(4) -0.008(4) 0.006(5) -0.031(5)

loop_
_atom_type_symbol
_atom_type_description
_atom_type_scat_dispersion_real
_atom_type_scat_dispersion_imag
_atom_type_scat_source
C C 0.0181 0.0091 'International Tables Vol C Tables 4.2.6.8 and 6.1.1.4'
H H 0.0000 0.0000 'International Tables Vol C Tables 4.2.6.8 and 6.1.1.4'
As As -0.9300 1.0051 'International Tables Vol C Tables 4.2.6.8 and 6.1.1.4'
Cl Cl 0.3639 0.7018 'International Tables Vol C Tables 4.2.6.8 and 6.1.1.4'
F F 0.0727 0.0534 'International Tables Vol C Tables 4.2.6.8 and 6.1.1.4'
S S 0.3331 0.5567 'International Tables Vol C Tables 4.2.6.8 and 6.1.1.4'

loop_
_geom_angle_atom_site_label_1
_geom_angle_atom_site_label_2
_geom_angle_atom_site_label_3
_geom_angle
_geom_angle_site_symmetry_1
_geom_angle_site_symmetry_3
_geom_angle_publ_flag
F9 As1 F5 177.8(5) . . ?
F9 As1 F7 62.5(6) . . ?
F9 As1 F8 92.4(5) . . ?
F5 As1 F7 118.3(5) . . ?
F5 As1 F8 89.7(4) . . ?
F3 As1 F9 84.9(5) . . ?
F3 As1 F5 93.1(5) . . ?
F3 As1 F7 88.8(5) . . ?
F3 As1 F8 175.5(6) . . ?
F4 As1 F9 115.4(7) . . ?
F4 As1 F5 63.9(6) . . ?
F4 As1 F3 93.0(6) . . ?
F4 As1 F7 177.1(5) . . ?
F4 As1 F8 91.5(6) . . ?
F8 As1 F7 86.7(5) . . ?
F7A As1 F4A 178.4(5) . . ?
F7A As1 F3A 92.4(6) . . ?
F7A As1 F8A 90.1(6) . . ?
F7A As1 F5A 66.1(6) . . ?
F7A As1 F9A 109.7(5) . . ?
F3A As1 F4A 86.4(6) . . ?
F3A As1 F9A 107.6(6) . . ?
F8A As1 F4A 91.1(6) . . ?
F8A As1 F3A 176.0(6) . . ?
F8A As1 F5A 105.9(6) . . ?
F8A As1 F9A 74.6(6) . . ?
F5A As1 F4A 112.5(6) . . ?
F5A As1 F3A 72.3(6) . . ?
F5A As1 F9A 175.7(6) . . ?
F9A As1 F4A 71.7(5) . . ?
F12 As10 F14 179.0(2) . . ?
F12 As10 F15 89.0(2) . . ?
F11 As10 F14 89.53(18) . . ?
F11 As10 F12 89.86(19) . . ?
F11 As10 F15 88.4(3) . . ?
F16 As10 F14 89.50(19) . . ?
F16 As10 F12 91.1(2) . . ?
F16 As10 F11 179.0(2) . . ?
F16 As10 F15 91.2(3) . . ?
F13 As10 F14 88.6(2) . . ?
F13 As10 F12 92.3(2) . . ?
F13 As10 F11 90.8(3) . . ?
F13 As10 F16 89.5(3) . . ?
F13 As10 F15 178.5(3) . . ?
F15 As10 F14 90.2(2) . . ?
C17 S29 C28 91.4(2) . . ?
C18 S40 C30 91.0(2) . . ?
C52 S53 C41 90.9(2) . . ?
C51 S64 C54 90.8(2) . . ?
C76 S65 C66 89.8(3) . 2_566 ?
C18 C19 C28 110.6(4) . . ?
C20 C19 C18 129.2(4) . . ?
C20 C19 C28 120.2(4) . . ?
C49 C48 C43 119.8(4) . . ?
C47 C48 C49 120.7(5) . . ?
C47 C48 C43 119.4(5) . . ?
C51 C50 C41 110.3(4) . . ?
C49 C50 C51 129.4(4) . . ?
C49 C50 C41 120.2(4) . . ?
C39 C17 S29 134.2(4) . . ?
C18 C17 S29 112.7(3) . . ?
C18 C17 C39 113.0(4) . . ?
C26 C21 C20 120.1(4) . . ?
C22 C21 C26 119.6(4) . . ?
C22 C21 C20 120.2(5) . . ?
C17 C39 C30 110.1(4) . . ?
C38 C39 C17 130.6(4) . . ?
C38 C39 C30 119.4(4) . . ?
C51 C52 S53 112.9(3) . . ?
C51 C52 C63 113.1(4) . . ?
C63 C52 S53 134.0(4) . . ?
C50 C51 S64 132.8(4) . . ?
C52 C51 S64 113.5(3) . . ?
C52 C51 C50 113.7(4) . . ?
C19 C18 S40 133.3(4) . . ?
C17 C18 S40 113.3(3) . . ?
C17 C18 C19 113.4(4) . . ?
C38 C37 C32 119.9(4) . . ?
C38 C37 C36 120.6(5) . . ?
C32 C37 C36 119.5(5) . . ?
C21 C26 C27 119.8(4) . . ?
C25 C26 C21 118.7(4) . . ?
C25 C26 C27 121.5(5) . . ?
C55 C56 C61 119.6(4) . . ?
C55 C56 C57 121.4(5) . . ?
C57 C56 C61 119.0(5) . . ?
C54 C63 C52 110.0(4) . . ?
C62 C63 C52 131.0(4) . . ?
C62 C63 C54 119.0(4) . . ?
C50 C49 C48 119.2(4) . . ?
C39 C38 C37 119.6(5) . . ?
C54 C55 C56 119.0(5) . . ?
C19 C28 S29 111.9(3) . . ?
C27 C28 S29 126.1(4) . . ?
C27 C28 C19 122.0(4) . . ?
C62 C61 C56 119.9(4) . . ?
C62 C61 C60 121.9(5) . . ?
C60 C61 C56 118.1(5) . . ?
C39 C30 S40 112.5(3) . . ?
C31 C30 S40 125.3(4) . . ?
C31 C30 C39 122.2(4) . . ?
C28 C27 C26 119.1(4) . . ?
C30 C31 C32 118.5(5) . . ?
C63 C54 S64 112.6(3) . . ?
C55 C54 S64 125.2(4) . . ?
C55 C54 C63 122.2(4) . . ?
C19 C20 C21 118.7(4) . . ?
C67 C68 C73 121.3(5) . . ?
C67 C68 C69 120.7(5) . . ?
C73 C68 C69 118.1(5) . . ?
C63 C62 C61 120.2(5) . . ?
C66 C75 C76 110.5(5) . . ?
C74 C75 C76 129.4(5) . . ?
C74 C75 C66 120.1(5) . . ?
C50 C41 S53 112.2(3) . . ?
C42 C41 S53 126.3(4) . . ?
C42 C41 C50 121.5(4) . . ?
C37 C32 C31 120.5(4) . . ?
C33 C32 C37 118.8(5) . . ?
C33 C32 C31 120.8(5) . . ?
C22 C23 C24 120.5(5) . . ?
C41 C42 C43 119.2(5) . . ?
C42 C43 C48 120.0(4) . . ?
C44 C43 C48 118.4(5) . . ?
C44 C43 C42 121.7(5) . . ?
C59 C60 C61 120.7(5) . . ?
C24 C25 C26 120.9(5) . . ?
C75 C76 S65 132.7(4) . . ?
C76 C76 S65 114.7(6) 2_566 . ?
C76 C76 C75 112.6(6) 2_566 . ?
C45 C44 C43 120.2(5) . . ?
C58 C57 C56 120.9(6) . . ?
C35 C36 C37 120.1(6) . . ?
C34 C33 C32 120.4(5) . . ?
C66 C67 C68 118.2(5) . . ?
C75 C66 S65 112.4(4) . 2_566 ?
C67 C66 S65 125.3(4) . 2_566 ?
C67 C66 C75 122.3(5) . . ?
C60 C59 C58 120.7(5) . . ?
C71 C72 C73 121.8(6) . . ?
C23 C22 C21 119.7(5) . . ?
C44 C45 C46 121.7(5) . . ?
C75 C74 C73 119.3(5) . . ?
C25 C24 C23 120.5(5) . . ?
C72 C73 C68 118.5(5) . . ?
C74 C73 C68 118.9(5) . . ?
C74 C73 C72 122.5(5) . . ?
C57 C58 C59 120.7(5) . . ?
C33 C34 C35 120.7(5) . . ?
C46 C47 C48 121.0(5) . . ?
C36 C35 C34 120.6(5) . . ?
C70 C69 C68 121.1(6) . . ?
C72 C71 C70 119.5(5) . . ?
C47 C46 C45 119.2(5) . . ?
C69 C70 C71 121.0(6) . . ?
C77 C78 C79 119.7(6) . . ?
C78 C77 Cl83 119.4(5) . . ?
C78 C77 C82 120.8(6) . . ?
C82 C77 Cl83 119.8(5) . . ?
C80 C81 C82 120.2(7) . . ?
C81 C82 C77 117.5(6) . . ?
C80 C79 C78 120.2(7) . . ?
C79 C80 C81 121.6(7) . . ?

loop_
_geom_bond_atom_site_label_1
_geom_bond_atom_site_label_2
_geom_bond_distance
_geom_bond_site_symmetry_2
_geom_bond_publ_flag
As1 F9 1.692(8) . ?
As1 F5 1.725(8) . ?
As1 F3 1.669(7) . ?
As1 F7 1.742(8) . ?
As1 F4 1.662(8) . ?
As1 F8 1.735(6) . ?
As1 F7A 1.677(8) . ?
As1 F4A 1.745(7) . ?
As1 F3A 1.704(8) . ?
As1 F8A 1.701(7) . ?
As1 F5A 1.703(8) . ?
As1 F9A 1.707(8) . ?
As10 F14 1.721(3) . ?
As10 F12 1.702(3) . ?
As10 F11 1.698(4) . ?
As10 F16 1.698(4) . ?
As10 F13 1.689(5) . ?
As10 F15 1.704(5) . ?
S29 C17 1.712(5) . ?
S29 C28 1.768(5) . ?
S40 C18 1.700(5) . ?
S40 C30 1.758(5) . ?
S53 C52 1.715(5) . ?
S53 C41 1.771(5) . ?
S64 C51 1.707(5) . ?
S64 C54 1.765(5) . ?
S65 C76 1.722(5) . ?
S65 C66 1.774(6) 2_566 ?
Cl83 C77 1.737(6) . ?
C19 C18 1.426(6) . ?
C19 C28 1.431(6) . ?
C19 C20 1.392(6) . ?
C48 C49 1.417(7) . ?
C48 C43 1.425(7) . ?
C48 C47 1.415(7) . ?
C50 C51 1.421(6) . ?
C50 C49 1.389(6) . ?
C50 C41 1.429(6) . ?
C17 C39 1.422(6) . ?
C17 C18 1.415(6) . ?
C21 C26 1.425(7) . ?
C21 C20 1.428(6) . ?
C21 C22 1.416(7) . ?
C39 C38 1.391(6) . ?
C39 C30 1.430(6) . ?
C52 C51 1.410(6) . ?
C52 C63 1.430(6) . ?
C37 C38 1.416(7) . ?
C37 C32 1.418(7) . ?
C37 C36 1.419(7) . ?
C26 C27 1.430(7) . ?
C26 C25 1.403(7) . ?
C56 C55 1.413(7) . ?
C56 C61 1.438(7) . ?
C56 C57 1.417(7) . ?
C63 C54 1.429(6) . ?
C63 C62 1.389(6) . ?
C55 C54 1.372(7) . ?
C28 C27 1.359(7) . ?
C61 C62 1.401(7) . ?
C61 C60 1.426(7) . ?
C30 C31 1.369(7) . ?
C31 C32 1.419(7) . ?
C68 C67 1.406(7) . ?
C68 C73 1.429(8) . ?
C68 C69 1.429(8) . ?
C75 C76 1.448(8) . ?
C75 C66 1.406(7) . ?
C75 C74 1.401(7) . ?
C41 C42 1.361(7) . ?
C32 C33 1.416(7) . ?
C23 C22 1.381(7) . ?
C23 C24 1.401(8) . ?
C42 C43 1.422(7) . ?
C43 C44 1.415(7) . ?
C60 C59 1.369(8) . ?
C25 C24 1.373(7) . ?
C76 C76 1.366(10) 2_566 ?
C44 C45 1.378(8) . ?
C57 C58 1.362(8) . ?
C36 C35 1.374(8) . ?
C33 C34 1.377(8) . ?
C67 C66 1.373(8) . ?
C59 C58 1.402(9) . ?
C72 C73 1.423(7) . ?
C72 C71 1.361(8) . ?
C45 C46 1.395(8) . ?
C74 C73 1.411(8) . ?
C34 C35 1.396(9) . ?
C47 C46 1.376(8) . ?
C69 C70 1.360(9) . ?
C71 C70 1.410(9) . ?
C78 C77 1.363(8) . ?
C78 C79 1.376(8) . ?
C77 C82 1.404(10) . ?
C81 C82 1.395(11) . ?
C81 C80 1.358(11) . ?
C79 C80 1.342(11) . ?
